data_4102799
loop_
_publ_author_name
'Tao Wu'
'Le Wang'
'Xianhui Bu'
'Victoria Chau'
'Pingyun Feng'

_publ_section_title
;
 Largest Molecular Clusters in the Supertetrahedral Tn Series
;
_journal_name_full 'Journal of the American Chemical Society'
_journal_page_first 10823
_journal_page_last 10831
_journal_paper_doi 10.1021/ja102688p
_journal_volume 132
_journal_year 2010
_chemical_formula_sum 'C60 H144 Cu2 Ga16 N12 S35 Sn2'
_chemical_formula_weight 3635.95
_chemical_name_systematic
; 
 ? 
;
_space_group_IT_number 217
_symmetry_cell_setting cubic
_symmetry_space_group_name_Hall 'I -4 2 3'
_symmetry_space_group_name_H-M 'I -4 3 m'
_atom_sites_solution_hydrogens geom
_atom_sites_solution_primary direct
_atom_sites_solution_secondary difmap
_audit_creation_method SHELXL-97
_cell_angle_alpha 90.00
_cell_angle_beta 90.00
_cell_angle_gamma 90.00
_cell_formula_units_Z 2
_cell_length_a 18.4280(3)
_cell_length_b 18.4280(3)
_cell_length_c 18.4280(3)
_cell_measurement_temperature 150(2)
_cell_volume 6257.99(18)
_computing_structure_refinement 'SHELXL-97 (Sheldrick, 1997)'
_computing_structure_solution 'SHELXS-97 (Sheldrick, 1990)'
_diffrn_ambient_temperature 150(2)
_diffrn_measured_fraction_theta_full 0.998
_diffrn_measured_fraction_theta_max 0.998
_diffrn_radiation_monochromator graphite
_diffrn_radiation_source 'fine-focus sealed tube'
_diffrn_radiation_type MoK\a
_diffrn_radiation_wavelength 0.71073
_diffrn_reflns_av_R_equivalents 0.0617
_diffrn_reflns_av_sigmaI/netI 0.1143
_diffrn_reflns_limit_h_max 21
_diffrn_reflns_limit_h_min -10
_diffrn_reflns_limit_k_max 17
_diffrn_reflns_limit_k_min -19
_diffrn_reflns_limit_l_max 21
_diffrn_reflns_limit_l_min -13
_diffrn_reflns_number 4820
_diffrn_reflns_theta_full 24.99
_diffrn_reflns_theta_max 24.99
_diffrn_reflns_theta_min 1.56
_exptl_absorpt_coefficient_mu 4.724
_exptl_crystal_density_diffrn 1.930
_exptl_crystal_density_method 'not measured'
_exptl_crystal_F_000 3604
_refine_diff_density_max 1.072
_refine_diff_density_min -1.386
_refine_diff_density_rms 0.138
_refine_ls_abs_structure_details 'Flack H D (1983), Acta Cryst. A39, 876-881'
_refine_ls_abs_structure_Flack 0.85(8)
_refine_ls_extinction_method none
_refine_ls_goodness_of_fit_ref 1.045
_refine_ls_hydrogen_treatment mixed
_refine_ls_matrix_type full
_refine_ls_number_parameters 72
_refine_ls_number_reflns 1025
_refine_ls_number_restraints 0
_refine_ls_restrained_S_all 1.045
_refine_ls_R_factor_all 0.0927
_refine_ls_R_factor_gt 0.0538
_refine_ls_shift/su_max 2.264
_refine_ls_shift/su_mean 0.231
_refine_ls_structure_factor_coef Fsqd
_refine_ls_weighting_details 'calc w=1/[\s^2^(Fo^2^)+(0.0246P)^2^+73.1310P] where P=(Fo^2^+2Fc^2^)/3'
_refine_ls_weighting_scheme calc
_refine_ls_wR_factor_gt 0.1398
_refine_ls_wR_factor_ref 0.1697
_reflns_number_gt 693
_reflns_number_total 1025
_reflns_threshold_expression >2sigma(I)
_cod_data_source_file ja102688p_si_002_7.cif
_cod_data_source_block OCF-40-CuGaSnS-PR
_cod_database_code 4102799

loop_
_symmetry_equiv_pos_as_xyz
'x, y, z'
'y, -x, -z'
'-x, -y, z'
'-y, x, -z'
'x, -y, -z'
'-y, -x, z'
'-x, y, -z'
'y, x, z'
'z, x, y'
'x, -z, -y'
'-z, -x, y'
'-x, z, -y'
'z, -x, -y'
'-x, -z, y'
'-z, x, -y'
'x, z, y'
'y, z, x'
'z, y, x'
'z, -y, -x'
'-z, -y, x'
'-z, y, -x'
'y, -z, -x'
'-y, -z, x'
'-y, z, -x'
'x+1/2, y+1/2, z+1/2'
'y+1/2, -x+1/2, -z+1/2'
'-x+1/2, -y+1/2, z+1/2'
'-y+1/2, x+1/2, -z+1/2'
'x+1/2, -y+1/2, -z+1/2'
'-y+1/2, -x+1/2, z+1/2'
'-x+1/2, y+1/2, -z+1/2'
'y+1/2, x+1/2, z+1/2'
'z+1/2, x+1/2, y+1/2'
'x+1/2, -z+1/2, -y+1/2'
'-z+1/2, -x+1/2, y+1/2'
'-x+1/2, z+1/2, -y+1/2'
'z+1/2, -x+1/2, -y+1/2'
'-x+1/2, -z+1/2, y+1/2'
'-z+1/2, x+1/2, -y+1/2'
'x+1/2, z+1/2, y+1/2'
'y+1/2, z+1/2, x+1/2'
'z+1/2, y+1/2, x+1/2'
'z+1/2, -y+1/2, -x+1/2'
'-z+1/2, -y+1/2, x+1/2'
'-z+1/2, y+1/2, -x+1/2'
'y+1/2, -z+1/2, -x+1/2'
'-y+1/2, -z+1/2, x+1/2'
'-y+1/2, z+1/2, -x+1/2'

loop_
_atom_site_label
_atom_site_type_symbol
_atom_site_fract_x
_atom_site_fract_y
_atom_site_fract_z
_atom_site_U_iso_or_equiv
_atom_site_adp_type
_atom_site_occupancy
_atom_site_symmetry_multiplicity
_atom_site_calc_flag
_atom_site_refinement_flags
S1 S 0.2155(3) 0.2155(3) 0.2155(3) 0.089(3) Uani 1 6 d S
S2 S 0.3613(2) 0.2098(3) 0.3613(2) 0.0583(13) Uani 1 2 d S
S3 S 0.5000 0.2161(4) 0.5000 0.0456(15) Uani 1 4 d S
S4 S 0.5042(3) 0.35429(18) 0.35429(18) 0.0407(10) Uani 1 2 d S
S5 S 0.5000 0.5000 0.5000 0.041(3) Uani 1 24 d S
Sn1 Sn 0.28874(7) 0.28874(7) 0.28874(7) 0.0426(7) Uani 0.50 6 d SP
Ga1 Ga 0.28874(7) 0.28874(7) 0.28874(7) 0.0426(7) Uani 0.50 6 d SP
Ga2 Ga 0.42842(6) 0.28863(10) 0.42842(6) 0.0391(6) Uani 1 2 d S
Ga3 Ga 0.57064(12) 0.42936(12) 0.42936(12) 0.0497(10) Uani 0.50 6 d SP
Cu3 Cu 0.57064(12) 0.42936(12) 0.42936(12) 0.0497(10) Uani 0.50 6 d SP
N1 N 0.6229(7) 0.3771(7) 0.1873(10) 0.079(6) Uani 1 2 d S
H1A H 0.5907 0.4093 0.2079 2(5) Uiso 1 2 calc SR
H1B H 0.6463 0.3537 0.2246 0.6(13) Uiso 1 2 calc SR
C1 C 0.5801(18) 0.3220(13) 0.1463(19) 0.140(10) Uani 1 1 d .
H1C H 0.5995 0.2734 0.1584 2(4) Uiso 1 1 calc R
H1D H 0.5294 0.3238 0.1638 2(2) Uiso 1 1 calc R
C3 C 0.630(2) 0.370(2) 0.036(3) 0.20(2) Uani 1 2 d S
H3A H 0.6632 0.3368 0.0106 0.23(18) Uiso 1 2 calc SR
H3B H 0.6022 0.3978 -0.0007 0.23(8) Uiso 1 2 calc SR
C2 C 0.579(4) 0.328(3) 0.080(2) 0.40(6) Uani 1 1 d .
H2A H 0.5305 0.3465 0.0682 0.09(6) Uiso 1 1 calc R
H2B H 0.5817 0.2779 0.0613 2(4) Uiso 1 1 calc R

loop_
_atom_site_aniso_label
_atom_site_aniso_U_11
_atom_site_aniso_U_22
_atom_site_aniso_U_33
_atom_site_aniso_U_23
_atom_site_aniso_U_13
_atom_site_aniso_U_12
S1 0.089(3) 0.089(3) 0.089(3) -0.017(4) -0.017(4) -0.017(4)
S2 0.065(2) 0.044(3) 0.065(2) -0.0072(18) -0.011(3) -0.0072(18)
S3 0.046(2) 0.045(3) 0.046(2) 0.000 -0.002(3) 0.000
S4 0.040(2) 0.0412(15) 0.0412(15) 0.0004(19) -0.0026(13) -0.0026(13)
S5 0.041(3) 0.041(3) 0.041(3) 0.000 0.000 0.000
Sn1 0.0426(7) 0.0426(7) 0.0426(7) -0.0082(7) -0.0082(7) -0.0082(7)
Ga1 0.0426(7) 0.0426(7) 0.0426(7) -0.0082(7) -0.0082(7) -0.0082(7)
Ga2 0.0405(7) 0.0364(10) 0.0405(7) -0.0020(7) -0.0043(8) -0.0020(7)
Ga3 0.0497(10) 0.0497(10) 0.0497(10) 0.0040(11) -0.0040(11) -0.0040(11)
Cu3 0.0497(10) 0.0497(10) 0.0497(10) 0.0040(11) -0.0040(11) -0.0040(11)
N1 0.076(8) 0.076(8) 0.085(14) -0.017(7) 0.017(7) 0.015(10)
C1 0.17(2) 0.083(16) 0.17(2) -0.052(15) 0.02(2) -0.028(15)
C3 0.23(3) 0.23(3) 0.12(4) -0.09(3) 0.09(3) -0.05(5)
C2 0.59(12) 0.45(9) 0.16(4) -0.14(5) 0.09(5) -0.40(9)

loop_
_atom_type_symbol
_atom_type_description
_atom_type_scat_dispersion_real
_atom_type_scat_dispersion_imag
_atom_type_scat_source
Ga Ga 0.2307 1.6083 'International Tables Vol C Tables 4.2.6.8 and 6.1.1.4'
S S 0.1246 0.1234 'International Tables Vol C Tables 4.2.6.8 and 6.1.1.4'
Cu Cu 0.3201 1.2651 'International Tables Vol C Tables 4.2.6.8 and 6.1.1.4'
Sn Sn -0.6537 1.4246 'International Tables Vol C Tables 4.2.6.8 and 6.1.1.4'
C C 0.0033 0.0016 'International Tables Vol C Tables 4.2.6.8 and 6.1.1.4'
H H 0.0000 0.0000 'International Tables Vol C Tables 4.2.6.8 and 6.1.1.4'
N N 0.0061 0.0033 'International Tables Vol C Tables 4.2.6.8 and 6.1.1.4'

loop_
_geom_angle_atom_site_label_1
_geom_angle_atom_site_label_2
_geom_angle_atom_site_label_3
_geom_angle
_geom_angle_site_symmetry_1
_geom_angle_site_symmetry_3
Ga2 S2 Sn1 102.7(2) . .
Ga2 S3 Ga2 108.7(3) 7_656 .
Ga2 S4 Ga2 104.91(19) . 9
Ga2 S4 Ga3 106.34(14) . .
Ga2 S4 Ga3 106.36(14) 9 .
Cu3 S5 Ga3 0.00(19) 4_656 4_656
Cu3 S5 Ga3 109.470(1) 4_656 .
Ga3 S5 Ga3 109.470(1) 4_656 .
Cu3 S5 Ga3 109.5 4_656 2_566
Ga3 S5 Ga3 109.5 4_656 2_566
Ga3 S5 Ga3 109.5 . 2_566
Cu3 S5 Ga3 109.5 4_656 3_665
Ga3 S5 Ga3 109.5 4_656 3_665
Ga3 S5 Ga3 109.5 . 3_665
Ga3 S5 Ga3 109.5 2_566 3_665
Cu3 S5 Cu3 109.5 4_656 2_566
Ga3 S5 Cu3 109.5 4_656 2_566
Ga3 S5 Cu3 109.5 . 2_566
Ga3 S5 Cu3 0.00(19) 2_566 2_566
Ga3 S5 Cu3 109.5 3_665 2_566
Cu3 S5 Cu3 109.5 4_656 3_665
Ga3 S5 Cu3 109.5 4_656 3_665
Ga3 S5 Cu3 109.5 . 3_665
Ga3 S5 Cu3 109.5 2_566 3_665
Ga3 S5 Cu3 0.00(19) 3_665 3_665
Cu3 S5 Cu3 109.5 2_566 3_665
S1 Sn1 S2 107.19(14) . 9
S1 Sn1 S2 107.16(14) . 8
S2 Sn1 S2 111.66(12) 9 8
S1 Sn1 S2 107.19(14) . .
S2 Sn1 S2 111.66(12) 9 .
S2 Sn1 S2 111.66(12) 8 .
S2 Ga2 S3 104.6(2) . .
S2 Ga2 S4 110.09(13) . .
S3 Ga2 S4 107.43(11) . .
S2 Ga2 S4 110.09(13) . 17
S3 Ga2 S4 107.42(11) . 17
S4 Ga2 S4 116.4(2) . 17
S5 Ga3 S4 112.69(13) . .
S5 Ga3 S4 112.69(13) . 21_656
S4 Ga3 S4 106.08(15) . 21_656
S5 Ga3 S4 112.69(13) . 6_665
S4 Ga3 S4 106.06(15) . 6_665
S4 Ga3 S4 106.07(15) 21_656 6_665
C1 N1 C1 118(3) 6_665 .
C1 N1 H1A 107.8 6_665 .
C1 N1 H1A 107.7 . .
C1 N1 H1B 108.1 6_665 .
C1 N1 H1B 108.1 . .
H1A N1 H1B 107.2 . .
C2 C1 N1 117(3) . .
C2 C1 H1C 108.3 . .
N1 C1 H1C 107.9 . .
C2 C1 H1D 108.1 . .
N1 C1 H1D 108.3 . .
H1C C1 H1D 107.3 . .
C2 C3 C2 111(4) 6_665 .
C2 C3 H3A 108.8 6_665 .
C2 C3 H3A 109.1 . .
C2 C3 H3B 109.7 6_665 .
C2 C3 H3B 110.0 . .
H3A C3 H3B 107.8 . .
C1 C2 C3 127(4) . .
C1 C2 H2A 105.9 . .
C3 C2 H2A 105.1 . .
C1 C2 H2B 105.7 . .
C3 C2 H2B 105.5 . .
H2A C2 H2B 106.2 . .

loop_
_geom_bond_atom_site_label_1
_geom_bond_atom_site_label_2
_geom_bond_distance
_geom_bond_site_symmetry_2
S1 Sn1 2.336(10) .
S2 Ga2 2.273(5) .
S2 Sn1 2.387(6) .
S3 Ga2 2.295(4) 7_656
S3 Ga2 2.295(4) .
S4 Ga2 2.298(3) .
S4 Ga2 2.297(3) 9
S4 Ga3 2.309(5) .
S5 Cu3 2.255(4) 4_656
S5 Ga3 2.255(4) 4_656
S5 Ga3 2.255(4) .
S5 Ga3 2.255(4) 2_566
S5 Ga3 2.255(4) 3_665
S5 Cu3 2.255(4) 2_566
S5 Cu3 2.255(4) 3_665
Sn1 S2 2.387(6) 9
Sn1 S2 2.387(6) 8
Ga2 S4 2.297(3) 17
Ga3 S4 2.309(5) 21_656
Ga3 S4 2.309(5) 6_665
N1 C1 1.49(3) 6_665
N1 C1 1.49(3) .
N1 H1A 0.9200 .
N1 H1B 0.9200 .
C1 C2 1.22(4) .
C1 H1C 0.9900 .
C1 H1D 0.9900 .
C3 C2 1.47(4) 6_665
C3 C2 1.45(4) .
C3 H3A 0.9900 .
C3 H3B 0.9900 .
C2 H2A 0.9900 .
C2 H2B 0.9900 .

loop_
_geom_torsion_atom_site_label_1
_geom_torsion_atom_site_label_2
_geom_torsion_atom_site_label_3
_geom_torsion_atom_site_label_4
_geom_torsion
_geom_torsion_site_symmetry_1
_geom_torsion_site_symmetry_4
Ga2 S2 Sn1 S1 -180.0 . .
Ga2 S2 Sn1 S2 62.90(18) . 9
Ga2 S2 Sn1 S2 -62.91(18) . 8
Sn1 S2 Ga2 S3 180.0 . .
Sn1 S2 Ga2 S4 -64.83(12) . .
Sn1 S2 Ga2 S4 64.85(12) . 17
Ga2 S3 Ga2 S2 180.0 7_656 .
Ga2 S3 Ga2 S4 62.99(13) 7_656 .
Ga2 S3 Ga2 S4 -63.00(13) 7_656 17
Ga2 S4 Ga2 S2 69.0(2) 9 .
Ga3 S4 Ga2 S2 -178.55(18) . .
Ga2 S4 Ga2 S3 -177.61(16) 9 .
Ga3 S4 Ga2 S3 -65.2(2) . .
Ga2 S4 Ga2 S4 -57.2(3) 9 17
Ga3 S4 Ga2 S4 55.3(2) . 17
Cu3 S5 Ga3 S4 -180.0 4_656 .
Ga3 S5 Ga3 S4 -180.0 4_656 .
Ga3 S5 Ga3 S4 60.0 2_566 .
Ga3 S5 Ga3 S4 -60.0 3_665 .
Cu3 S5 Ga3 S4 60.0 2_566 .
Cu3 S5 Ga3 S4 -60.0 3_665 .
Cu3 S5 Ga3 S4 60.0 4_656 21_656
Ga3 S5 Ga3 S4 60.0 4_656 21_656
Ga3 S5 Ga3 S4 -60.0 2_566 21_656
Ga3 S5 Ga3 S4 180.0 3_665 21_656
Cu3 S5 Ga3 S4 -60.0 2_566 21_656
Cu3 S5 Ga3 S4 180.0 3_665 21_656
Cu3 S5 Ga3 S4 -60.0 4_656 6_665
Ga3 S5 Ga3 S4 -60.0 4_656 6_665
Ga3 S5 Ga3 S4 180.0 2_566 6_665
Ga3 S5 Ga3 S4 60.0 3_665 6_665
Cu3 S5 Ga3 S4 180.0 2_566 6_665
Cu3 S5 Ga3 S4 60.0 3_665 6_665
Ga2 S4 Ga3 S5 -55.73(13) . .
Ga2 S4 Ga3 S5 55.71(13) 9 .
Ga2 S4 Ga3 S4 68.0(3) . 21_656
Ga2 S4 Ga3 S4 179.47(8) 9 21_656
Ga2 S4 Ga3 S4 -179.47(8) . 6_665
Ga2 S4 Ga3 S4 -68.0(3) 9 6_665
C1 N1 C1 C2 -18(6) 6_665 .
N1 C1 C2 C3 18(9) . .
C2 C3 C2 C1 -16(13) 6_665 .
